data_1518941
loop_
_publ_author_name
'Druzhenko, Tetiana'
'Denisenko, Olexandr'
'Kheylik, Yuri'
'Zozulya, Sergey'
'Shishkina, Svitlana S.'
'Tolmachev, Andrei'
'Mykhailiuk, Pavel K.'

_publ_section_title
;
 Design, Synthesis, and Characterization of SO2-Containing
 Azabicyclo[3.n.1]alkanes: Promising Building Blocks for Drug Discovery.
;
_journal_issue 8
_journal_name_full 'Organic letters'
_journal_page_first 1922
_journal_page_last 1925
_journal_paper_doi 10.1021/acs.orglett.5b00608
_journal_volume 17
_journal_year 2015
_chemical_formula_moiety 'C14 H19 N O3 S'
_chemical_formula_sum 'C14 H19 N O3 S'
_chemical_formula_weight 281.36
_chemical_name_systematic
; 
 ? 
;
_space_group_IT_number 61
_symmetry_cell_setting orthorhombic
_symmetry_space_group_name_Hall '-P 2ac 2ab'
_symmetry_space_group_name_H-M 'P b c a'
_atom_sites_solution_hydrogens difmap
_atom_sites_solution_primary direct
_atom_sites_solution_secondary difmap
_audit_creation_method SHELXL-97
_cell_angle_alpha 90.00
_cell_angle_beta 90.00
_cell_angle_gamma 90.00
_cell_formula_units_Z 8
_cell_length_a 8.4818(5)
_cell_length_b 10.9461(8)
_cell_length_c 30.035(2)
_cell_measurement_reflns_used 2603
_cell_measurement_temperature 293(2)
_cell_measurement_theta_max 28.0
_cell_measurement_theta_min 3.1
_cell_volume 2788.5(3)
_computing_cell_refinement
;
CrysAlis RED, Oxford Diffraction Ltd.,
Version 1.171.33.52 (release 06-11-2009 CrysAlis171 .NET)
(compiled Nov  6 2009,16:24:50)
;
_computing_data_collection
;
CrysAlis CCD, Oxford Diffraction Ltd.,
Version 1.171.33.52 (release 06-11-2009 CrysAlis171 .NET)
(compiled Nov  6 2009,16:24:50)
;
_computing_data_reduction
;
CrysAlis RED, Oxford Diffraction Ltd.,
Version 1.171.33.52 (release 06-11-2009 CrysAlis171 .NET)
(compiled Nov  6 2009,16:24:50)
;
_computing_molecular_graphics 'XP (Siemens, 1998)'
_computing_publication_material 'SHELXTL (Sheldrick, 1998)'
_computing_structure_refinement 'SHELXTL (Sheldrick, 1998)'
_computing_structure_solution 'SHELXTL (Sheldrick, 1998)'
_diffrn_ambient_temperature 293(2)
_diffrn_detector_area_resol_mean 16.1827
_diffrn_measured_fraction_theta_full 0.990
_diffrn_measured_fraction_theta_max 0.990
_diffrn_measurement_device_type Xcalibur"3
_diffrn_measurement_method \w-scans
_diffrn_radiation_monochromator graphite
_diffrn_radiation_source 'Enhance (Mo) X-ray Source'
_diffrn_radiation_type MoK\a
_diffrn_radiation_wavelength 0.71073
_diffrn_reflns_av_R_equivalents 0.0429
_diffrn_reflns_av_sigmaI/netI 0.0465
_diffrn_reflns_limit_h_max 11
_diffrn_reflns_limit_h_min -11
_diffrn_reflns_limit_k_max 6
_diffrn_reflns_limit_k_min -15
_diffrn_reflns_limit_l_max 35
_diffrn_reflns_limit_l_min -42
_diffrn_reflns_number 14886
_diffrn_reflns_theta_full 30.00
_diffrn_reflns_theta_max 30.00
_diffrn_reflns_theta_min 3.11
_exptl_absorpt_coefficient_mu 0.236
_exptl_absorpt_correction_T_max 0.9768
_exptl_absorpt_correction_T_min 0.9326
_exptl_absorpt_correction_type multi-scan
_exptl_crystal_colour colourless
_exptl_crystal_density_diffrn 1.340
_exptl_crystal_density_method 'not measured'
_exptl_crystal_description plate
_exptl_crystal_F_000 1200
_exptl_crystal_size_max 0.30
_exptl_crystal_size_mid 0.20
_exptl_crystal_size_min 0.10
_refine_diff_density_max 0.224
_refine_diff_density_min -0.411
_refine_diff_density_rms 0.047
_refine_ls_extinction_method none
_refine_ls_goodness_of_fit_ref 0.968
_refine_ls_hydrogen_treatment mixed
_refine_ls_matrix_type full
_refine_ls_number_parameters 176
_refine_ls_number_reflns 4027
_refine_ls_number_restraints 0
_refine_ls_restrained_S_all 0.968
_refine_ls_R_factor_all 0.1063
_refine_ls_R_factor_gt 0.0524
_refine_ls_shift/su_max 0.001
_refine_ls_shift/su_mean 0.000
_refine_ls_structure_factor_coef Fsqd
_refine_ls_weighting_details 'calc w=1/[\s^2^(Fo^2^)+(0.0669P)^2^+0.0000P] where P=(Fo^2^+2Fc^2^)/3'
_refine_ls_weighting_scheme calc
_refine_ls_wR_factor_gt 0.1226
_refine_ls_wR_factor_ref 0.1421
_reflns_number_gt 2232
_reflns_number_total 4027
_reflns_threshold_expression >2sigma(I)
_cod_data_source_file 13a.CIF
_cod_data_source_block 13a
_cod_depositor_comments 'Adding full bibliography for 1518936--1518941.cif.'
_cod_original_cell_volume 2788.6(3)
_cod_original_sg_symbol_H-M Pbca
_cod_database_code 1518941

loop_
_symmetry_equiv_pos_as_xyz
'x, y, z'
'-x+1/2, -y, z+1/2'
'-x, y+1/2, -z+1/2'
'x+1/2, -y+1/2, -z'
'-x, -y, -z'
'x-1/2, y, -z-1/2'
'x, -y-1/2, z-1/2'
'-x-1/2, y-1/2, z'

loop_
_atom_site_label
_atom_site_type_symbol
_atom_site_fract_x
_atom_site_fract_y
_atom_site_fract_z
_atom_site_U_iso_or_equiv
_atom_site_adp_type
_atom_site_occupancy
_atom_site_symmetry_multiplicity
_atom_site_calc_flag
_atom_site_refinement_flags
S1 S 0.64828(5) 0.46946(4) 0.341818(18) 0.05305(18) Uani 1 1 d .
O1 O 0.79315(15) 0.44791(13) 0.31772(6) 0.0700(4) Uani 1 1 d .
O2 O 0.64084(18) 0.58019(13) 0.36734(6) 0.0780(5) Uani 1 1 d .
O3 O 0.4775(2) 0.12592(14) 0.28846(5) 0.0695(5) Uani 1 1 d .
H3O H 0.540(3) 0.073(3) 0.2955(9) 0.112(12) Uiso 1 1 d .
N1 N 0.27376(16) 0.33116(12) 0.35778(4) 0.0421(3) Uani 1 1 d .
C1 C 0.4923(2) 0.46816(17) 0.30305(6) 0.0564(5) Uani 1 1 d .
H1B H 0.4059 0.5156 0.3152 0.068 Uiso 1 1 calc R
H1A H 0.5276 0.5091 0.2762 0.068 Uiso 1 1 calc R
C2 C 0.4284(2) 0.34070(17) 0.29000(6) 0.0504(5) Uani 1 1 d .
H2 H 0.4214 0.3360 0.2575 0.060 Uiso 1 1 calc R
C3 C 0.2630(2) 0.32688(18) 0.30947(6) 0.0501(4) Uani 1 1 d .
H3A H 0.1958 0.3924 0.2988 0.060 Uiso 1 1 calc R
H3B H 0.2175 0.2497 0.3001 0.060 Uiso 1 1 calc R
C4 C 0.36240(19) 0.22523(15) 0.37333(6) 0.0449(4) Uani 1 1 d .
H4B H 0.3142 0.1510 0.3621 0.054 Uiso 1 1 calc R
H4A H 0.3605 0.2223 0.4056 0.054 Uiso 1 1 calc R
C5 C 0.5322(2) 0.23359(15) 0.35711(6) 0.0436(4) Uani 1 1 d .
H5 H 0.5878 0.1596 0.3667 0.052 Uiso 1 1 calc R
C6 C 0.6160(2) 0.34449(17) 0.37772(6) 0.0519(5) Uani 1 1 d .
H6B H 0.7172 0.3177 0.3892 0.062 Uiso 1 1 calc R
H6A H 0.5541 0.3726 0.4029 0.062 Uiso 1 1 calc R
C7 C 0.5352(2) 0.23808(16) 0.30645(6) 0.0492(4) Uani 1 1 d .
H7 H 0.6433 0.2522 0.2961 0.059 Uiso 1 1 calc R
C8 C 0.1187(2) 0.34060(19) 0.37891(7) 0.0545(5) Uani 1 1 d .
H8B H 0.0589 0.2670 0.3727 0.065 Uiso 1 1 calc R
H8A H 0.0620 0.4091 0.3661 0.065 Uiso 1 1 calc R
C9 C 0.1308(2) 0.35780(18) 0.42846(7) 0.0525(5) Uani 1 1 d .
C10 C 0.0453(3) 0.2842(2) 0.45689(8) 0.0689(6) Uani 1 1 d .
H10 H -0.0196 0.2235 0.4452 0.083 Uiso 1 1 calc R
C11 C 0.0549(3) 0.2994(3) 0.50194(9) 0.0857(8) Uani 1 1 d .
H11 H -0.0040 0.2494 0.5207 0.103 Uiso 1 1 calc R
C12 C 0.1505(3) 0.3875(3) 0.51972(8) 0.0862(8) Uani 1 1 d .
H12 H 0.1576 0.3969 0.5504 0.103 Uiso 1 1 calc R
C13 C 0.2353(3) 0.4615(2) 0.49203(8) 0.0754(7) Uani 1 1 d .
H13 H 0.2995 0.5220 0.5040 0.091 Uiso 1 1 calc R
C14 C 0.2266(3) 0.44754(18) 0.44660(7) 0.0608(5) Uani 1 1 d .
H14 H 0.2850 0.4983 0.4280 0.073 Uiso 1 1 calc R

loop_
_atom_site_aniso_label
_atom_site_aniso_U_11
_atom_site_aniso_U_22
_atom_site_aniso_U_33
_atom_site_aniso_U_23
_atom_site_aniso_U_13
_atom_site_aniso_U_12
S1 0.0469(3) 0.0500(3) 0.0621(3) -0.0032(2) 0.0043(2) -0.0028(2)
O1 0.0500(8) 0.0715(9) 0.0885(11) -0.0006(8) 0.0182(8) -0.0035(7)
O2 0.0761(10) 0.0559(8) 0.1019(13) -0.0223(9) 0.0027(9) -0.0034(8)
O3 0.0860(11) 0.0624(9) 0.0600(9) -0.0227(7) -0.0153(8) 0.0112(9)
N1 0.0395(7) 0.0495(8) 0.0371(7) 0.0064(6) -0.0027(6) 0.0013(7)
C1 0.0596(11) 0.0561(11) 0.0535(11) 0.0174(9) 0.0023(9) 0.0012(10)
C2 0.0588(11) 0.0633(11) 0.0292(8) 0.0045(8) -0.0040(8) 0.0045(10)
C3 0.0499(10) 0.0573(11) 0.0431(10) 0.0027(8) -0.0123(8) 0.0000(9)
C4 0.0527(10) 0.0432(9) 0.0387(9) 0.0050(8) -0.0026(8) -0.0021(9)
C5 0.0496(9) 0.0429(9) 0.0385(9) 0.0009(7) -0.0040(7) 0.0077(8)
C6 0.0482(9) 0.0640(12) 0.0435(10) -0.0015(9) -0.0089(8) 0.0007(9)
C7 0.0553(10) 0.0513(10) 0.0411(10) -0.0077(8) -0.0030(8) 0.0059(9)
C8 0.0406(9) 0.0679(12) 0.0551(12) 0.0034(10) -0.0006(8) -0.0014(9)
C9 0.0483(10) 0.0576(11) 0.0516(11) 0.0052(9) 0.0095(8) 0.0111(10)
C10 0.0674(13) 0.0672(13) 0.0720(15) 0.0061(11) 0.0213(11) -0.0001(12)
C11 0.1004(18) 0.0923(18) 0.0644(16) 0.0147(14) 0.0306(14) 0.0101(17)
C12 0.111(2) 0.1003(19) 0.0477(13) 0.0032(14) 0.0152(13) 0.0306(19)
C13 0.0884(16) 0.0729(15) 0.0650(15) -0.0134(12) -0.0051(13) 0.0111(14)
C14 0.0665(13) 0.0583(11) 0.0576(13) 0.0006(10) 0.0027(10) 0.0036(11)

loop_
_atom_type_symbol
_atom_type_description
_atom_type_scat_dispersion_real
_atom_type_scat_dispersion_imag
_atom_type_scat_source
C C 0.0033 0.0016 'International Tables Vol C Tables 4.2.6.8 and 6.1.1.4'
H H 0.0000 0.0000 'International Tables Vol C Tables 4.2.6.8 and 6.1.1.4'
N N 0.0061 0.0033 'International Tables Vol C Tables 4.2.6.8 and 6.1.1.4'
O O 0.0106 0.0060 'International Tables Vol C Tables 4.2.6.8 and 6.1.1.4'
S S 0.1246 0.1234 'International Tables Vol C Tables 4.2.6.8 and 6.1.1.4'

loop_
_geom_angle_atom_site_label_1
_geom_angle_atom_site_label_2
_geom_angle_atom_site_label_3
_geom_angle
O2 S1 O1 116.27(9)
O2 S1 C1 109.06(10)
O1 S1 C1 107.82(10)
O2 S1 C6 108.76(10)
O1 S1 C6 108.15(9)
C1 S1 C6 106.33(9)
C3 N1 C4 109.03(14)
C3 N1 C8 112.23(14)
C4 N1 C8 112.36(14)
C2 C1 S1 115.95(12)
C7 C2 C3 110.40(15)
C7 C2 C1 111.97(15)
C3 C2 C1 108.29(16)
N1 C3 C2 108.73(14)
N1 C4 C5 109.70(14)
C7 C5 C4 109.73(14)
C7 C5 C6 111.67(15)
C4 C5 C6 110.85(14)
C5 C6 S1 115.99(13)
O3 C7 C5 110.16(16)
O3 C7 C2 107.86(15)
C5 C7 C2 109.73(14)
N1 C8 C9 112.10(15)
C10 C9 C14 118.59(19)
C10 C9 C8 120.21(19)
C14 C9 C8 121.20(18)
C11 C10 C9 120.7(2)
C10 C11 C12 120.5(2)
C13 C12 C11 119.5(2)
C12 C13 C14 120.7(2)
C13 C14 C9 120.0(2)

loop_
_geom_bond_atom_site_label_1
_geom_bond_atom_site_label_2
_geom_bond_distance
S1 O2 1.4355(15)
S1 O1 1.4454(14)
S1 C1 1.763(2)
S1 C6 1.7632(19)
O3 C7 1.428(2)
N1 C3 1.455(2)
N1 C4 1.459(2)
N1 C8 1.464(2)
C1 C2 1.547(3)
C2 C7 1.525(3)
C2 C3 1.527(3)
C4 C5 1.523(2)
C5 C7 1.522(2)
C5 C6 1.537(2)
C8 C9 1.504(3)
C9 C10 1.380(3)
C9 C14 1.386(3)
C10 C11 1.366(3)
C11 C12 1.369(4)
C12 C13 1.366(3)
C13 C14 1.375(3)

loop_
_geom_hbond_atom_site_label_D
_geom_hbond_atom_site_label_H
_geom_hbond_atom_site_label_A
_geom_hbond_distance_DH
_geom_hbond_distance_HA
_geom_hbond_distance_DA
_geom_hbond_angle_DHA
_geom_hbond_site_symmetry_A
O3 H3O O1 0.81(3) 2.08(3) 2.891(2) 175(3) 8_755

loop_
_geom_torsion_atom_site_label_1
_geom_torsion_atom_site_label_2
_geom_torsion_atom_site_label_3
_geom_torsion_atom_site_label_4
_geom_torsion
O2 S1 C1 C2 -150.33(15)
O1 S1 C1 C2 82.59(16)
C6 S1 C1 C2 -33.21(17)
S1 C1 C2 C7 -11.4(2)
S1 C1 C2 C3 110.58(15)
C4 N1 C3 C2 -65.11(18)
C8 N1 C3 C2 169.75(15)
C7 C2 C3 N1 59.64(19)
C1 C2 C3 N1 -63.26(18)
C3 N1 C4 C5 65.59(17)
C8 N1 C4 C5 -169.34(14)
N1 C4 C5 C7 -59.43(18)
N1 C4 C5 C6 64.38(18)
C7 C5 C6 S1 16.58(19)
C4 C5 C6 S1 -106.10(15)
O2 S1 C6 C5 147.86(14)
O1 S1 C6 C5 -85.04(15)
C1 S1 C6 C5 30.54(16)
C4 C5 C7 O3 -65.15(19)
C6 C5 C7 O3 171.52(15)
C4 C5 C7 C2 53.46(19)
C6 C5 C7 C2 -69.87(19)
C3 C2 C7 O3 66.05(18)
C1 C2 C7 O3 -173.23(15)
C3 C2 C7 C5 -53.98(19)
C1 C2 C7 C5 66.7(2)
C3 N1 C8 C9 -174.22(16)
C4 N1 C8 C9 62.5(2)
N1 C8 C9 C10 -129.55(18)
N1 C8 C9 C14 50.8(2)
C14 C9 C10 C11 0.0(3)
C8 C9 C10 C11 -179.7(2)
C9 C10 C11 C12 -0.4(4)
C10 C11 C12 C13 0.8(4)
C11 C12 C13 C14 -0.6(4)
C12 C13 C14 C9 0.1(3)
C10 C9 C14 C13 0.2(3)
C8 C9 C14 C13 179.8(2)
